data_7719530
loop_
_publ_author_name
'Biswas, Raju'
'Das, Manik'
'Ahmed, Toushique'
'Laha, Soumik'
'Samanta, Bidhan Chandra'
'Gomila, Rosa M.'
'Frontera, Antonio'
'Pramanik, Goutam'
'Maity, Tithi'

_publ_section_title
;
 A coordinatively unsaturated mononuclear europium(III) complex: a
 luminescent sensor for adenosine monophosphate in aqueous media.
;
_journal_issue 43
_journal_name_full 'Dalton transactions (Cambridge, England : 2003)'
_journal_page_first 16056
_journal_page_last 16069
_journal_paper_doi 10.1039/d5dt01849h
_journal_volume 54
_journal_year 2025
_chemical_formula_moiety 'C42 H34 Eu F6 N12 O15 S2, C F3 O3 S, 2(C4 H10 O)'
_chemical_formula_sum 'C51 H44 Eu F9 N12 O20 S3'
_chemical_formula_weight 1564.12
_chemical_name_systematic RB
_space_group_crystal_system triclinic
_space_group_IT_number 2
_space_group_name_Hall '-P 1'
_space_group_name_H-M_alt 'P -1'
_atom_sites_solution_hydrogens mixed
_atom_sites_solution_primary dual
_audit_creation_date 2025-01-04
_audit_creation_method
;
Olex2 1.5
(compiled 2024.02.16 svn.r378c4104 for OlexSys, GUI svn.r6928)
;
_audit_update_record
;
2025-01-05 deposited with the CCDC.	2025-09-22 downloaded from the CCDC.
;
_cell_angle_alpha 110.990(3)
_cell_angle_beta 108.537(3)
_cell_angle_gamma 91.304(3)
_cell_formula_units_Z 2
_cell_length_a 13.1729(13)
_cell_length_b 15.8006(17)
_cell_length_c 17.7785(19)
_cell_measurement_reflns_used 9977
_cell_measurement_temperature 172.59
_cell_measurement_theta_max 26.57
_cell_measurement_theta_min 2.25
_cell_volume 3236.4(6)
_computing_cell_refinement 'SAINT V8.38A (Bruker, 2018)'
_computing_data_reduction 'SAINT V8.38A (Bruker, 2018)'
_computing_molecular_graphics 'Olex2 1.5 (Dolomanov et al., 2009)'
_computing_publication_material 'Olex2 1.5 (Dolomanov et al., 2009)'
_computing_structure_refinement 'XL  (Sheldrick, 2008)'
_computing_structure_solution 'SHELXT 2014/5 (Sheldrick, 2014)'
_diffrn_ambient_temperature 172.59
_diffrn_detector_area_resol_mean 8
_diffrn_measured_fraction_theta_full 0.997
_diffrn_measured_fraction_theta_max 0.992
_diffrn_measurement_device_type 'Bruker SMART APEX CCD area detector'
_diffrn_measurement_method '\w and \f scans'
_diffrn_radiation_monochromator graphite
_diffrn_radiation_type MoK\a
_diffrn_radiation_wavelength 0.71073
_diffrn_reflns_av_R_equivalents 0.0693
_diffrn_reflns_av_unetI/netI 0.0829
_diffrn_reflns_Laue_measured_fraction_full 0.997
_diffrn_reflns_Laue_measured_fraction_max 0.992
_diffrn_reflns_limit_h_max 16
_diffrn_reflns_limit_h_min -13
_diffrn_reflns_limit_k_max 20
_diffrn_reflns_limit_k_min -20
_diffrn_reflns_limit_l_max 22
_diffrn_reflns_limit_l_min -22
_diffrn_reflns_number 38680
_diffrn_reflns_point_group_measured_fraction_full 0.997
_diffrn_reflns_point_group_measured_fraction_max 0.992
_diffrn_reflns_theta_full 25.242
_diffrn_reflns_theta_max 26.877
_diffrn_reflns_theta_min 2.253
_diffrn_source 'sealed tube'
_diffrn_source_current 1.0
_diffrn_source_power 0.05
_diffrn_source_voltage 50.0
_diffrn_standards_number 0
_exptl_absorpt_coefficient_mu 1.172
_exptl_absorpt_correction_T_max 0.7454
_exptl_absorpt_correction_T_min 0.5694
_exptl_absorpt_correction_type none
_exptl_absorpt_process_details
;
SADABS-2016/2 (Bruker,2016/2) was used for absorption correction.
wR2(int) was 0.0961 before and 0.0699 after correction.
The Ratio of minimum to maximum transmission is 0.7639.
The \l/2 correction factor is Not present.
;
_exptl_crystal_colour 'clear light colourless'
_exptl_crystal_colour_lustre clear
_exptl_crystal_colour_modifier light
_exptl_crystal_colour_primary colourless
_exptl_crystal_density_diffrn 1.605
_exptl_crystal_description prism
_exptl_crystal_F_000 1572
_exptl_crystal_size_max 0.13
_exptl_crystal_size_mid 0.12
_exptl_crystal_size_min 0.11
_refine_diff_density_max 2.023
_refine_diff_density_min -1.489
_refine_diff_density_rms 0.119
_refine_ls_extinction_method none
_refine_ls_goodness_of_fit_ref 1.077
_refine_ls_hydrogen_treatment mixed
_refine_ls_matrix_type full
_refine_ls_number_parameters 878
_refine_ls_number_reflns 13847
_refine_ls_number_restraints 73
_refine_ls_restrained_S_all 1.080
_refine_ls_R_factor_all 0.0856
_refine_ls_R_factor_gt 0.0532
_refine_ls_shift/su_max 0.001
_refine_ls_shift/su_mean 0.000
_refine_ls_structure_factor_coef Fsqd
_refine_ls_weighting_details 'w=1/[\s^2^(Fo^2^)+(0.0607P)^2^+3.9334P] where P=(Fo^2^+2Fc^2^)/3'
_refine_ls_weighting_scheme calc
_refine_ls_wR_factor_gt 0.1222
_refine_ls_wR_factor_ref 0.1480
_reflns_Friedel_coverage 0.000
_reflns_number_gt 10190
_reflns_number_total 13847
_reflns_threshold_expression 'I > 2\s(I)'
_cod_data_source_file d5dt01849h2.cif
_cod_data_source_block mo_pg120724_0m_a
_cod_depositor_comments 'Adding full bibliography for 7719530.cif.'
_cod_database_code 7719530
_shelx_shelxl_version_number 2019/1
_shelx_space_group_comment
;
The symmetry employed for this shelxl refinement is uniquely defined
by the following loop, which should always be used as a source of
symmetry information in preference to the above space-group names.
They are only intended as comments.
;
_shelx_estimated_absorpt_t_max 0.882
_shelx_estimated_absorpt_t_min 0.863
_olex2_refinement_description
;
1. Fixed Uiso
 At 1.2 times of:
  All C(H) groups, All C(H,H) groups, All N(H) groups
 At 1.5 times of:
  All C(H,H,H) groups, All O(H,H) groups
2. Rigid bond restraints
 C47, C45, O46, C48, C49
 with sigma for 1-2 distances of 0.01 and sigma for 1-3 distances of 0.01
3. Uiso/Uaniso restraints and constraints
C49 \\sim C48 \\sim O46 \\sim C45 \\sim C47: within 2A with sigma of 0.04 and
sigma for terminal atoms of 0.08 within 2A
4. Rigid body (RIGU) restrains
 C41, C43, O6, C42, C44, C47, C45, O46, C48, C49
 with sigma for 1-2 distances of 0.004 and sigma for 1-3 distances of 0.004
5.a Rotating group:
 O3(H3A,H3B)
5.b Secondary CH2 refined with riding coordinates:
 C43(H43A,H43B), C42(H42A,H42B), C45(H45A,H45B), C48(H48A,H48B)
5.c Aromatic/amide H refined with riding coordinates:
 N6(H6), N5(H5), N9(H9), N10(H10), C6(H6A), C26(H26), C33(H33), C29(H29),
 C3(H3), C10(H10A), C1(H1), C13(H13), C9(H9A), C2(H2), C4(H4), C31(H31),
 C11(H11), C24(H24), C16(H16), C40(H40), C20(H20), C23(H23), C17(H17), C21(H21),
  C30(H30), C19(H19), C39(H39), C22(H22), C37(H37), C36(H36)
5.d Idealised Me refined as rotating group:
 C41(H41A,H41B,H41C), C44(H44A,H44B,H44C), C47(H47A,H47B,H47C), C49(H49A,H49B,
 H49C)
;
_olex2_submission_special_instructions 'No special instructions were received'

loop_
_space_group_symop_operation_xyz
'x, y, z'
'-x, -y, -z'

loop_
_atom_site_label
_atom_site_type_symbol
_atom_site_fract_x
_atom_site_fract_y
_atom_site_fract_z
_atom_site_U_iso_or_equiv
_atom_site_adp_type
_atom_site_occupancy
_atom_site_site_symmetry_order
_atom_site_calc_flag
_atom_site_refinement_flags_posn
_atom_site_refinement_flags_adp
_atom_site_refinement_flags_occupancy
_atom_site_disorder_assembly
_atom_site_disorder_group
Eu1 Eu 0.55572(2) 0.35626(2) 0.65067(2) 0.02929(9) Uani 1 1 d . . . . .
S3 S 0.31009(11) 0.25338(9) 0.65915(8) 0.0359(3) Uani 1 1 d . . . . .
S2 S 0.39823(13) 0.36658(12) 0.43480(10) 0.0506(4) Uani 1 1 d . . . . .
S1 S 0.89286(14) 0.04200(11) 0.74295(10) 0.0538(4) Uani 1 1 d . . . . .
O1 O 0.5471(3) 0.3837(2) 0.7912(2) 0.0319(8) Uani 1 1 d . . . . .
O5 O 0.3772(3) 0.2790(2) 0.6180(2) 0.0354(8) Uani 1 1 d . . . . .
O8 O 0.6349(3) 0.6566(2) 0.9894(2) 0.0411(9) Uani 1 1 d . . . . .
O2 O 0.7420(3) 0.3657(2) 0.7383(2) 0.0353(8) Uani 1 1 d . . . . .
N2 N 0.6587(3) 0.5148(3) 0.7629(3) 0.0303(9) Uani 1 1 d . . . . .
N4 N 0.5937(3) 0.2281(3) 0.7101(2) 0.0291(9) Uani 1 1 d . . . . .
O7 O 1.1547(3) 0.3059(2) 1.0636(2) 0.0408(9) Uani 1 1 d . . . . .
O4 O 0.4447(3) 0.3498(3) 0.5122(2) 0.0424(9) Uani 1 1 d . . . . .
O12 O 0.2710(4) 0.3282(3) 0.7105(2) 0.0525(11) Uani 1 1 d . . . . .
O13 O 0.3516(3) 0.1899(3) 0.6984(3) 0.0498(10) Uani 1 1 d . . . . .
N6 N 0.6079(3) 0.2532(3) 0.7960(2) 0.0298(9) Uani 1 1 d . . . . .
H6 H 0.630426 0.216973 0.823630 0.036 Uiso 1 1 calc R U . . .
F4 F 0.1383(3) 0.2399(3) 0.5306(3) 0.0736(12) Uani 1 1 d . . . . .
N5 N 0.7669(3) 0.5192(3) 0.8097(3) 0.0351(10) Uani 1 1 d . . . . .
H5 H 0.809096 0.571057 0.846819 0.042 Uiso 1 1 calc R U . . .
F6 F 0.2181(3) 0.1223(3) 0.5101(3) 0.0772(13) Uani 1 1 d . . . . .
O00K O 1.2899(4) -0.1301(3) 1.1290(3) 0.0620(13) Uani 1 1 d . . . . .
N9 N 0.6551(3) 0.6076(3) 1.0993(3) 0.0326(9) Uani 1 1 d . . . . .
H9 H 0.669821 0.627594 1.155192 0.039 Uiso 1 1 calc R U . . .
N10 N 0.6535(4) 0.7603(3) 1.1232(3) 0.0387(11) Uani 1 1 d . . . . .
H10 H 0.664098 0.765597 1.176196 0.046 Uiso 1 1 calc R U . . .
N1 N 0.4476(3) 0.4923(3) 0.6803(3) 0.0311(9) Uani 1 1 d . . . . .
F5 F 0.1232(4) 0.1493(4) 0.5921(3) 0.0956(16) Uani 1 1 d . . . . .
O00P O 1.3960(4) -0.0069(3) 1.2277(3) 0.0649(13) Uani 1 1 d . . . . .
O00Q O 0.6275(4) 1.1018(3) 1.0147(3) 0.0615(13) Uani 1 1 d . . . . .
C28 C 0.6095(4) 0.3741(3) 0.9282(3) 0.0281(10) Uani 1 1 d . . . . .
C6 C 0.6131(4) 0.5844(3) 0.7879(3) 0.0344(11) Uani 1 1 d . . . . .
H6A H 0.652858 0.639595 0.834175 0.041 Uiso 1 1 calc R U . . .
C26 C 0.6210(4) 0.1531(3) 0.6708(3) 0.0338(11) Uani 1 1 d . . . . .
H26 H 0.646650 0.112267 0.698372 0.041 Uiso 1 1 calc R U . . .
O00U O 0.6160(6) 1.1616(3) 1.1403(3) 0.0890(19) Uani 1 1 d . . . . .
N8 N 1.0838(4) 0.1544(3) 0.9813(3) 0.0414(11) Uani 1 1 d . . . . .
N3 N 0.5824(4) 0.1978(3) 0.5503(3) 0.0348(10) Uani 1 1 d . . . . .
N7 N 1.0370(4) 0.2618(3) 0.9244(3) 0.0421(12) Uani 1 1 d . . . . .
N00Y N 1.3174(5) -0.0457(4) 1.1620(3) 0.0500(13) Uani 1 1 d . . . . .
C33 C 0.6169(4) 0.4693(3) 0.9673(3) 0.0278(10) Uani 1 1 d . . . . .
H33 H 0.604016 0.505018 0.933000 0.033 Uiso 1 1 calc R U . . .
O10 O 0.8746(4) 0.1352(3) 0.7717(3) 0.0805(17) Uani 1 1 d . . . . .
C27 C 0.5847(4) 0.3370(3) 0.8345(3) 0.0280(10) Uani 1 1 d . . . . .
C29 C 0.6258(4) 0.3201(4) 0.9775(3) 0.0354(12) Uani 1 1 d . . . . .
H29 H 0.621246 0.255496 0.951387 0.043 Uiso 1 1 calc R U . . .
O11 O 0.7970(5) -0.0213(4) 0.6866(3) 0.0825(17) Uani 1 1 d . . . . .
C3 C 0.3323(5) 0.6383(4) 0.7199(4) 0.0489(15) Uani 1 1 d . . . . .
H3 H 0.292231 0.687414 0.732929 0.059 Uiso 1 1 calc R U . . .
C10 C 1.0952(4) 0.5015(4) 0.9425(3) 0.0368(12) Uani 1 1 d . . . . .
H10A H 1.152717 0.551733 0.970148 0.044 Uiso 1 1 calc R U . . .
C1 C 0.3412(4) 0.4841(4) 0.6383(3) 0.0395(13) Uani 1 1 d . . . . .
H1 H 0.304201 0.426915 0.593893 0.047 Uiso 1 1 calc R U . . .
C13 C 0.9285(4) 0.3537(4) 0.8613(3) 0.0344(12) Uani 1 1 d . . . . .
H13 H 0.871427 0.303051 0.832959 0.041 Uiso 1 1 calc R U . . .
C32 C 0.6429(4) 0.5121(3) 1.0553(3) 0.0287(10) Uani 1 1 d . . . . .
C8 C 0.9130(4) 0.4358(3) 0.8489(3) 0.0333(11) Uani 1 1 d . . . . .
C9 C 0.9965(4) 0.5097(4) 0.8900(3) 0.0346(12) Uani 1 1 d . . . . .
H9A H 0.985703 0.565545 0.881933 0.041 Uiso 1 1 calc R U . . .
N01B N 0.6256(5) 1.0970(3) 1.0812(4) 0.0529(13) Uani 1 1 d . . . . .
C5 C 0.4967(4) 0.5761(3) 0.7426(3) 0.0299(11) Uani 1 1 d . . . . .
C15 C 1.1402(4) 0.1099(4) 1.0333(3) 0.0363(12) Uani 1 1 d . . . . .
C12 C 1.0283(4) 0.3469(3) 0.9157(3) 0.0330(11) Uani 1 1 d . . . . .
C14 C 1.0962(4) 0.2457(3) 0.9950(3) 0.0341(11) Uani 1 1 d . . . . .
C2 C 0.2833(5) 0.5558(4) 0.6574(4) 0.0511(16) Uani 1 1 d . . . . .
H2 H 0.207870 0.546803 0.625970 0.061 Uiso 1 1 calc R U . . .
C4 C 0.4424(4) 0.6497(4) 0.7646(3) 0.0388(13) Uani 1 1 d . . . . .
H4 H 0.479628 0.706719 0.809248 0.047 Uiso 1 1 calc R U . . .
C31 C 0.6583(5) 0.4578(4) 1.1042(3) 0.0374(12) Uani 1 1 d . . . . .
H31 H 0.675681 0.485986 1.164677 0.045 Uiso 1 1 calc R U . . .
C11 C 1.1115(4) 0.4203(4) 0.9556(3) 0.0353(12) Uani 1 1 d . . . . .
H11 H 1.179833 0.415352 0.991962 0.042 Uiso 1 1 calc R U . . .
C24 C 0.6345(5) 0.0484(4) 0.5330(4) 0.0451(14) Uani 1 1 d . . . . .
H24 H 0.657565 0.004669 0.557575 0.054 Uiso 1 1 calc R U . . .
C25 C 0.6118(4) 0.1314(3) 0.5810(3) 0.0340(11) Uani 1 1 d . . . . .
O9 O 0.9631(5) 0.0200(3) 0.8106(3) 0.0783(16) Uani 1 1 d . . . . .
C16 C 1.2142(5) 0.1548(4) 1.1170(3) 0.0421(13) Uani 1 1 d . . . . .
H16 H 1.224836 0.219806 1.144296 0.050 Uiso 1 1 calc R U . . .
C35 C 0.6456(4) 0.8409(4) 1.1079(4) 0.0371(12) Uani 1 1 d . . . . .
C40 C 0.6434(5) 0.8486(4) 1.0319(4) 0.0427(13) Uani 1 1 d . . . . .
H40 H 0.646760 0.796228 0.985477 0.051 Uiso 1 1 calc R U . . .
C7 C 0.8019(4) 0.4370(3) 0.7933(3) 0.0317(11) Uani 1 1 d . . . . .
C20 C 1.1208(5) 0.0139(4) 0.9949(4) 0.0418(13) Uani 1 1 d . . . . .
H20 H 1.068941 -0.016326 0.938697 0.050 Uiso 1 1 calc R U . . .
C01S C 0.1908(5) 0.1877(4) 0.5675(4) 0.0476(14) Uani 1 1 d . . . . .
C23 C 0.6228(6) 0.0307(4) 0.4484(4) 0.0542(17) Uani 1 1 d . . . . .
H23 H 0.636293 -0.026165 0.413430 0.065 Uiso 1 1 calc R U . . .
C18 C 1.2526(5) 0.0078(4) 1.1190(4) 0.0398(13) Uani 1 1 d . . . . .
C34 C 0.6465(4) 0.6734(3) 1.0644(3) 0.0334(11) Uani 1 1 d . . . . .
O15 O 0.4521(5) 0.3375(6) 0.3749(4) 0.117(3) Uani 1 1 d . . . . .
C17 C 1.2718(5) 0.1029(4) 1.1595(4) 0.0433(14) Uani 1 1 d . . . . .
H17 H 1.323838 0.132101 1.215772 0.052 Uiso 1 1 calc R U . . .
F1 F 0.9192(5) 0.0587(5) 0.6105(3) 0.127(2) Uani 1 1 d . . . . .
C21 C 0.5725(5) 0.1789(4) 0.4686(4) 0.0475(15) Uani 1 1 d . . . . .
H21 H 0.551664 0.224083 0.445449 0.057 Uiso 1 1 calc R U . . .
C30 C 0.6486(5) 0.3633(4) 1.0649(3) 0.0420(13) Uani 1 1 d . . . . .
H30 H 0.657749 0.327399 1.098884 0.050 Uiso 1 1 calc R U . . .
F8 F 0.2208(5) 0.2959(5) 0.3072(3) 0.148(3) Uani 1 1 d . . . . .
C19 C 1.1773(5) -0.0372(4) 1.0390(4) 0.0445(14) Uani 1 1 d . . . . .
H19 H 1.163728 -0.102393 1.013844 0.053 Uiso 1 1 calc R U . . .
C39 C 0.6363(5) 0.9329(4) 1.0236(4) 0.0435(14) Uani 1 1 d . . . . .
H39 H 0.634965 0.938104 0.971735 0.052 Uiso 1 1 calc R U . . .
C22 C 0.5913(6) 0.0963(4) 0.4158(4) 0.0528(16) Uani 1 1 d . . . . .
H22 H 0.582508 0.085412 0.357786 0.063 Uiso 1 1 calc R U . . .
F7 F 0.2105(4) 0.3088(6) 0.4288(4) 0.150(3) Uani 1 1 d . . . . .
C38 C 0.6312(5) 1.0075(4) 1.0899(4) 0.0435(14) Uani 1 1 d . . . . .
O14 O 0.3624(7) 0.4533(4) 0.4517(4) 0.124(3) Uani 1 1 d . . . . .
F9 F 0.2921(8) 0.2059(5) 0.3691(4) 0.177(4) Uani 1 1 d . . . . .
C37 C 0.6318(8) 1.0029(4) 1.1656(4) 0.073(2) Uani 1 1 d . . . . .
H37 H 0.626664 1.055504 1.210856 0.087 Uiso 1 1 calc R U . . .
F2 F 1.0613(5) 0.1000(7) 0.7224(4) 0.167(3) Uani 1 1 d . . . . .
F3 F 0.9972(7) -0.0424(7) 0.6447(4) 0.186(4) Uani 1 1 d . . . . .
C36 C 0.6402(7) 0.9193(4) 1.1743(4) 0.072(2) Uani 1 1 d . . . . .
H36 H 0.642440 0.915418 1.226861 0.086 Uiso 1 1 calc R U . . .
C02E C 0.2732(8) 0.2884(8) 0.3817(5) 0.090(3) Uani 1 1 d . . . . .
C02F C 0.9710(8) 0.0394(8) 0.6763(6) 0.093(3) Uani 1 1 d . . . . .
H7 H 0.998(4) 0.216(3) 0.886(3) 0.014(12) Uiso 1 1 d . . . . .
H8 H 1.035(5) 0.119(4) 0.933(4) 0.040(16) Uiso 1 1 d . . . . .
O3 O 0.6729(3) 0.3983(3) 0.5852(3) 0.0459(10) Uani 1 1 d . . . . .
H3A H 0.657306 0.449118 0.576716 0.069 Uiso 1 1 d R U . . .
H3B H 0.740678 0.413837 0.621423 0.069 Uiso 1 1 d R U . . .
O6 O 0.8945(5) 0.4194(5) 0.6486(5) 0.102(2) Uani 1 1 d . . . . .
C41 C 0.8923(11) 0.2643(9) 0.6127(10) 0.158(5) Uani 1 1 d . . . . .
H41A H 0.847280 0.246964 0.552208 0.237 Uiso 1 1 calc R U . . .
H41B H 0.845718 0.269463 0.647018 0.237 Uiso 1 1 calc R U . . .
H41C H 0.938166 0.217312 0.618361 0.237 Uiso 1 1 calc R U . . .
C43 C 0.9632(10) 0.3555(9) 0.6445(9) 0.137(4) Uani 1 1 d . . . . .
H43A H 1.018145 0.368982 0.701956 0.164 Uiso 1 1 calc R U . . .
H43B H 1.000820 0.355136 0.604265 0.164 Uiso 1 1 calc R U . . .
C42 C 0.9510(10) 0.5093(9) 0.6677(8) 0.128(4) Uani 1 1 d . . . . .
H42A H 0.917337 0.557543 0.700634 0.153 Uiso 1 1 calc R U . . .
H42B H 1.027423 0.515641 0.704305 0.153 Uiso 1 1 calc R U . . .
C44 C 0.9481(11) 0.5231(9) 0.5926(8) 0.146(5) Uani 1 1 d . . . . .
H44A H 0.872786 0.521305 0.557979 0.219 Uiso 1 1 calc R U . . .
H44B H 0.979500 0.474653 0.558870 0.219 Uiso 1 1 calc R U . . .
H44C H 0.989905 0.582991 0.608879 0.219 Uiso 1 1 calc R U . . .
O46 O 1.1133(9) 0.7514(8) 0.7363(8) 0.185(4) Uani 1 1 d . U . . .
C47 C 1.0763(14) 0.7344(9) 0.8578(10) 0.187(6) Uani 1 1 d . U . . .
H47A H 1.043408 0.761725 0.901516 0.280 Uiso 1 1 calc R U . . .
H47B H 1.153871 0.735954 0.885996 0.280 Uiso 1 1 calc R U . . .
H47C H 1.041481 0.670596 0.822912 0.280 Uiso 1 1 calc R U . . .
C45 C 1.0616(11) 0.7862(10) 0.8027(10) 0.158(4) Uani 1 1 d . U . . .
H45A H 1.092688 0.851292 0.838885 0.189 Uiso 1 1 calc R U . . .
H45B H 0.983026 0.783253 0.773657 0.189 Uiso 1 1 calc R U . . .
C49 C 1.1473(18) 0.7732(16) 0.6102(14) 0.263(10) Uani 1 1 d . U . . .
H49A H 1.226046 0.782195 0.638618 0.394 Uiso 1 1 calc R U . . .
H49B H 1.129409 0.809787 0.574739 0.394 Uiso 1 1 calc R U . . .
H49C H 1.120858 0.708188 0.573785 0.394 Uiso 1 1 calc R U . . .
C48 C 1.0885(16) 0.8065(14) 0.6846(14) 0.226(7) Uani 1 1 d . U . . .
H48A H 1.115309 0.872095 0.721860 0.271 Uiso 1 1 calc R U . . .
H48B H 1.009012 0.799200 0.656258 0.271 Uiso 1 1 calc R U . . .

loop_
_atom_site_aniso_label
_atom_site_aniso_U_11
_atom_site_aniso_U_22
_atom_site_aniso_U_33
_atom_site_aniso_U_23
_atom_site_aniso_U_13
_atom_site_aniso_U_12
Eu1 0.03390(14) 0.02530(14) 0.02941(14) 0.01447(10) 0.00706(10) 0.01148(10)
S3 0.0414(7) 0.0366(7) 0.0303(6) 0.0129(6) 0.0133(6) 0.0088(6)
S2 0.0552(9) 0.0595(10) 0.0445(8) 0.0377(8) 0.0070(7) 0.0084(8)
S1 0.0596(10) 0.0448(9) 0.0419(8) 0.0162(7) -0.0003(7) -0.0029(8)
O1 0.041(2) 0.0264(18) 0.0291(18) 0.0140(15) 0.0087(15) 0.0128(15)
O5 0.0349(19) 0.037(2) 0.0333(19) 0.0161(16) 0.0071(16) 0.0016(16)
O8 0.065(3) 0.0284(19) 0.033(2) 0.0132(16) 0.0189(19) 0.0132(18)
O2 0.0296(18) 0.0270(18) 0.042(2) 0.0152(16) 0.0015(16) 0.0095(15)
N2 0.025(2) 0.028(2) 0.039(2) 0.0188(19) 0.0060(18) 0.0100(17)
N4 0.034(2) 0.026(2) 0.024(2) 0.0111(17) 0.0045(17) 0.0087(18)
O7 0.045(2) 0.0290(19) 0.040(2) 0.0181(17) 0.0000(18) 0.0064(17)
O4 0.052(2) 0.053(2) 0.0312(19) 0.0270(18) 0.0129(17) 0.025(2)
O12 0.065(3) 0.050(3) 0.038(2) 0.0079(19) 0.024(2) 0.019(2)
O13 0.060(3) 0.053(3) 0.053(2) 0.035(2) 0.025(2) 0.020(2)
N6 0.041(2) 0.024(2) 0.024(2) 0.0130(17) 0.0056(18) 0.0100(18)
F4 0.049(2) 0.094(3) 0.064(2) 0.030(2) 0.0005(19) 0.020(2)
N5 0.026(2) 0.029(2) 0.043(3) 0.016(2) 0.0000(19) 0.0075(18)
F6 0.070(3) 0.062(3) 0.058(2) -0.012(2) 0.010(2) 0.005(2)
O00K 0.094(4) 0.046(3) 0.062(3) 0.038(2) 0.025(3) 0.036(3)
N9 0.041(2) 0.035(2) 0.024(2) 0.0131(18) 0.0116(19) 0.011(2)
N10 0.061(3) 0.025(2) 0.034(2) 0.0116(19) 0.021(2) 0.008(2)
N1 0.032(2) 0.027(2) 0.032(2) 0.0134(18) 0.0047(18) 0.0086(18)
F5 0.064(3) 0.118(4) 0.105(4) 0.044(3) 0.031(3) -0.026(3)
O00P 0.070(3) 0.067(3) 0.058(3) 0.038(3) 0.007(3) 0.030(3)
O00Q 0.079(3) 0.048(3) 0.086(3) 0.042(3) 0.046(3) 0.030(2)
C28 0.030(2) 0.028(3) 0.026(2) 0.013(2) 0.006(2) 0.009(2)
C6 0.036(3) 0.027(3) 0.041(3) 0.016(2) 0.011(2) 0.009(2)
C26 0.041(3) 0.023(3) 0.034(3) 0.012(2) 0.007(2) 0.009(2)
O00U 0.160(6) 0.037(3) 0.075(4) 0.020(3) 0.048(4) 0.038(3)
N8 0.041(3) 0.029(2) 0.049(3) 0.022(2) 0.000(2) 0.011(2)
N3 0.042(2) 0.033(2) 0.031(2) 0.0148(19) 0.0112(19) 0.015(2)
N7 0.044(3) 0.026(2) 0.044(3) 0.017(2) -0.007(2) 0.007(2)
N00Y 0.075(4) 0.054(3) 0.043(3) 0.033(3) 0.030(3) 0.033(3)
C33 0.030(2) 0.026(2) 0.029(2) 0.013(2) 0.009(2) 0.010(2)
O10 0.076(3) 0.055(3) 0.068(3) 0.004(3) -0.008(3) 0.023(3)
C27 0.033(3) 0.023(2) 0.029(2) 0.012(2) 0.009(2) 0.007(2)
C29 0.047(3) 0.028(3) 0.032(3) 0.014(2) 0.012(2) 0.011(2)
O11 0.085(4) 0.069(3) 0.064(3) 0.030(3) -0.014(3) -0.025(3)
C3 0.043(3) 0.039(3) 0.055(4) 0.011(3) 0.012(3) 0.027(3)
C10 0.034(3) 0.032(3) 0.042(3) 0.018(2) 0.005(2) 0.008(2)
C1 0.038(3) 0.036(3) 0.039(3) 0.016(2) 0.005(2) 0.010(2)
C13 0.034(3) 0.030(3) 0.038(3) 0.020(2) 0.004(2) 0.007(2)
C32 0.030(2) 0.027(2) 0.028(2) 0.008(2) 0.011(2) 0.010(2)
C8 0.025(2) 0.033(3) 0.042(3) 0.020(2) 0.005(2) 0.008(2)
C9 0.036(3) 0.033(3) 0.042(3) 0.025(2) 0.010(2) 0.010(2)
N01B 0.066(4) 0.029(3) 0.067(4) 0.018(3) 0.029(3) 0.019(2)
C5 0.030(3) 0.030(3) 0.033(3) 0.017(2) 0.010(2) 0.013(2)
C15 0.039(3) 0.032(3) 0.039(3) 0.019(2) 0.009(2) 0.013(2)
C12 0.032(3) 0.029(3) 0.039(3) 0.019(2) 0.007(2) 0.011(2)
C14 0.035(3) 0.026(3) 0.041(3) 0.016(2) 0.008(2) 0.011(2)
C2 0.034(3) 0.048(4) 0.056(4) 0.013(3) 0.003(3) 0.021(3)
C4 0.042(3) 0.033(3) 0.036(3) 0.009(2) 0.011(2) 0.017(2)
C31 0.056(3) 0.034(3) 0.028(3) 0.014(2) 0.019(3) 0.011(3)
C11 0.032(3) 0.036(3) 0.043(3) 0.022(2) 0.012(2) 0.015(2)
C24 0.065(4) 0.028(3) 0.040(3) 0.009(2) 0.019(3) 0.018(3)
C25 0.037(3) 0.030(3) 0.030(3) 0.012(2) 0.004(2) 0.010(2)
O9 0.113(4) 0.057(3) 0.044(3) 0.023(2) -0.003(3) 0.008(3)
C16 0.051(3) 0.033(3) 0.038(3) 0.015(2) 0.009(3) 0.015(3)
C35 0.043(3) 0.028(3) 0.043(3) 0.014(2) 0.018(3) 0.010(2)
C40 0.060(4) 0.031(3) 0.044(3) 0.015(3) 0.025(3) 0.016(3)
C7 0.031(3) 0.032(3) 0.038(3) 0.022(2) 0.008(2) 0.013(2)
C20 0.042(3) 0.033(3) 0.042(3) 0.017(3) 0.002(3) 0.009(2)
C01S 0.040(3) 0.051(4) 0.047(3) 0.016(3) 0.013(3) 0.004(3)
C23 0.080(5) 0.040(3) 0.041(3) 0.008(3) 0.027(3) 0.025(3)
C18 0.051(3) 0.041(3) 0.040(3) 0.027(3) 0.017(3) 0.023(3)
C34 0.041(3) 0.029(3) 0.030(3) 0.009(2) 0.013(2) 0.011(2)
O15 0.100(5) 0.229(8) 0.076(4) 0.104(5) 0.048(4) 0.046(5)
C17 0.054(3) 0.040(3) 0.031(3) 0.016(2) 0.006(3) 0.015(3)
F1 0.121(5) 0.187(6) 0.076(3) 0.074(4) 0.014(3) -0.019(4)
C21 0.058(4) 0.052(4) 0.038(3) 0.023(3) 0.017(3) 0.024(3)
C30 0.066(4) 0.037(3) 0.036(3) 0.025(3) 0.022(3) 0.014(3)
F8 0.094(4) 0.242(8) 0.042(3) 0.015(4) -0.011(3) 0.010(5)
C19 0.057(4) 0.032(3) 0.052(4) 0.025(3) 0.018(3) 0.015(3)
C39 0.059(4) 0.034(3) 0.049(3) 0.022(3) 0.027(3) 0.015(3)
C22 0.078(5) 0.053(4) 0.032(3) 0.015(3) 0.025(3) 0.026(3)
F7 0.063(3) 0.262(9) 0.082(4) 0.037(5) 0.007(3) -0.033(4)
C38 0.056(4) 0.027(3) 0.053(3) 0.018(3) 0.022(3) 0.016(3)
O14 0.178(7) 0.058(4) 0.114(5) 0.058(4) -0.005(5) 0.026(4)
F9 0.264(10) 0.079(4) 0.116(5) -0.011(4) 0.035(6) -0.066(5)
C37 0.146(8) 0.027(3) 0.050(4) 0.009(3) 0.047(5) 0.029(4)
F2 0.084(4) 0.294(10) 0.111(5) 0.076(6) 0.024(4) -0.038(5)
F3 0.182(7) 0.245(9) 0.097(5) 0.019(5) 0.051(5) 0.133(7)
C36 0.142(8) 0.039(4) 0.044(4) 0.017(3) 0.045(4) 0.027(4)
C02E 0.092(7) 0.113(8) 0.038(4) 0.007(5) 0.014(4) 0.007(6)
C02F 0.068(6) 0.127(9) 0.073(6) 0.040(6) 0.009(5) 0.010(6)
O3 0.046(2) 0.048(2) 0.056(3) 0.031(2) 0.020(2) 0.0138(19)
O6 0.058(3) 0.143(5) 0.139(6) 0.085(5) 0.042(4) 0.031(3)
C41 0.140(10) 0.149(9) 0.251(15) 0.095(9) 0.128(11) 0.085(7)
C43 0.102(8) 0.181(9) 0.168(11) 0.089(8) 0.071(8) 0.066(7)
C42 0.110(8) 0.156(8) 0.128(8) 0.073(7) 0.038(7) -0.011(6)
C44 0.150(12) 0.156(11) 0.145(9) 0.076(9) 0.050(9) 0.001(9)
O46 0.162(9) 0.179(9) 0.210(9) 0.075(7) 0.058(7) 0.075(7)
C47 0.199(16) 0.103(10) 0.168(11) -0.018(7) 0.031(10) -0.029(9)
C45 0.093(8) 0.126(10) 0.172(10) -0.013(7) 0.022(7) 0.001(8)
C49 0.25(2) 0.33(2) 0.275(17) 0.173(18) 0.106(16) 0.145(19)
C48 0.206(16) 0.236(16) 0.257(14) 0.130(12) 0.063(12) 0.093(13)

loop_
_atom_type_symbol
_atom_type_description
_atom_type_scat_dispersion_real
_atom_type_scat_dispersion_imag
_atom_type_scat_source
C C 0.0033 0.0016 'International Tables Vol C Tables 4.2.6.8 and 6.1.1.4'
H H 0.0000 0.0000 'International Tables Vol C Tables 4.2.6.8 and 6.1.1.4'
Eu Eu -0.1578 3.6682 'International Tables Vol C Tables 4.2.6.8 and 6.1.1.4'
F F 0.0171 0.0103 'International Tables Vol C Tables 4.2.6.8 and 6.1.1.4'
N N 0.0061 0.0033 'International Tables Vol C Tables 4.2.6.8 and 6.1.1.4'
O O 0.0106 0.0060 'International Tables Vol C Tables 4.2.6.8 and 6.1.1.4'
S S 0.1246 0.1234 'International Tables Vol C Tables 4.2.6.8 and 6.1.1.4'

loop_
_geom_angle_atom_site_label_1
_geom_angle_atom_site_label_2
_geom_angle_atom_site_label_3
_geom_angle
_geom_angle_site_symmetry_1
_geom_angle_site_symmetry_3
_geom_angle_publ_flag
O1 Eu1 O2 76.31(12) . . ?
O1 Eu1 N2 67.82(12) . . ?
O1 Eu1 N4 61.53(11) . . ?
O1 Eu1 N1 75.49(11) . . ?
O1 Eu1 N3 122.79(12) . . ?
O5 Eu1 O1 76.79(12) . . ?
O5 Eu1 O2 139.51(12) . . ?
O5 Eu1 N2 131.12(12) . . ?
O5 Eu1 N4 76.06(12) . . ?
O5 Eu1 N1 78.02(13) . . ?
O5 Eu1 N3 84.82(13) . . ?
O2 Eu1 N2 61.93(11) . . ?
O2 Eu1 N4 64.64(12) . . ?
O2 Eu1 N1 122.81(12) . . ?
O2 Eu1 N3 84.92(12) . . ?
N2 Eu1 N4 112.21(12) . . ?
N2 Eu1 N1 61.55(12) . . ?
N2 Eu1 N3 142.83(13) . . ?
N4 Eu1 N1 133.62(13) . . ?
N4 Eu1 N3 61.55(12) . . ?
O4 Eu1 O1 140.50(12) . . ?
O4 Eu1 O5 72.53(13) . . ?
O4 Eu1 O2 142.45(13) . . ?
O4 Eu1 N2 116.92(13) . . ?
O4 Eu1 N4 130.87(13) . . ?
O4 Eu1 N1 74.30(12) . . ?
O4 Eu1 N3 78.70(12) . . ?
O4 Eu1 O3 72.10(13) . . ?
N1 Eu1 N3 151.30(13) . . ?
O3 Eu1 O1 140.28(13) . . ?
O3 Eu1 O5 142.65(13) . . ?
O3 Eu1 O2 71.36(13) . . ?
O3 Eu1 N2 76.81(14) . . ?
O3 Eu1 N4 120.44(13) . . ?
O3 Eu1 N1 103.39(13) . . ?
O3 Eu1 N3 76.91(14) . . ?
O5 S3 C01S 101.6(3) . . ?
O12 S3 O5 114.6(2) . . ?
O12 S3 O13 114.9(2) . . ?
O12 S3 C01S 104.6(3) . . ?
O13 S3 O5 114.1(2) . . ?
O13 S3 C01S 104.9(3) . . ?
O4 S2 C02E 102.3(4) . . ?
O15 S2 O4 115.5(3) . . ?
O15 S2 O14 118.8(5) . . ?
O15 S2 C02E 102.9(4) . . ?
O14 S2 O4 111.8(3) . . ?
O14 S2 C02E 102.5(5) . . ?
O10 S1 C02F 102.9(5) . . ?
O11 S1 O10 113.3(3) . . ?
O11 S1 O9 117.4(3) . . ?
O11 S1 C02F 104.5(4) . . ?
O9 S1 O10 112.6(3) . . ?
O9 S1 C02F 104.2(4) . . ?
C27 O1 Eu1 124.6(3) . . ?
S3 O5 Eu1 141.1(2) . . ?
C7 O2 Eu1 125.2(3) . . ?
N5 N2 Eu1 117.0(3) . . ?
C6 N2 Eu1 124.0(3) . . ?
C6 N2 N5 117.9(4) . . ?
N6 N4 Eu1 115.9(3) . . ?
C26 N4 Eu1 123.2(3) . . ?
C26 N4 N6 119.2(4) . . ?
S2 O4 Eu1 164.9(3) . . ?
N4 N6 H6 122.3 . . ?
C27 N6 N4 115.4(4) . . ?
C27 N6 H6 122.3 . . ?
N2 N5 H5 122.9 . . ?
C7 N5 N2 114.2(4) . . ?
C7 N5 H5 122.9 . . ?
C32 N9 H9 116.5 . . ?
C34 N9 H9 116.5 . . ?
C34 N9 C32 127.1(4) . . ?
C35 N10 H10 116.5 . . ?
C34 N10 H10 116.5 . . ?
C34 N10 C35 127.1(4) . . ?
C1 N1 Eu1 122.8(3) . . ?
C1 N1 C5 116.3(4) . . ?
C5 N1 Eu1 120.8(3) . . ?
C33 C28 C27 115.6(4) . . ?
C33 C28 C29 120.5(4) . . ?
C29 C28 C27 123.9(4) . . ?
N2 C6 H6A 121.3 . . ?
N2 C6 C5 117.3(5) . . ?
C5 C6 H6A 121.3 . . ?
N4 C26 H26 121.1 . . ?
N4 C26 C25 117.8(4) . . ?
C25 C26 H26 121.1 . . ?
C15 N8 H8 115(4) . . ?
C14 N8 C15 129.2(5) . . ?
C14 N8 H8 115(4) . . ?
C25 N3 Eu1 120.5(3) . . ?
C21 N3 Eu1 122.7(3) . . ?
C21 N3 C25 116.7(4) . . ?
C12 N7 H7 119(3) . . ?
C14 N7 C12 128.0(5) . . ?
C14 N7 H7 113(3) . . ?
O00K N00Y C18 117.2(5) . . ?
O00P N00Y O00K 123.0(5) . . ?
O00P N00Y C18 119.8(5) . . ?
C28 C33 H33 119.7 . . ?
C32 C33 C28 120.7(4) . . ?
C32 C33 H33 119.7 . . ?
O1 C27 N6 119.8(4) . . ?
O1 C27 C28 120.9(4) . . ?
N6 C27 C28 119.2(4) . . ?
C28 C29 H29 120.8 . . ?
C30 C29 C28 118.3(5) . . ?
C30 C29 H29 120.8 . . ?
C2 C3 H3 120.8 . . ?
C2 C3 C4 118.5(5) . . ?
C4 C3 H3 120.8 . . ?
C9 C10 H10A 119.6 . . ?
C9 C10 C11 120.7(5) . . ?
C11 C10 H10A 119.6 . . ?
N1 C1 H1 118.8 . . ?
N1 C1 C2 122.4(5) . . ?
C2 C1 H1 118.8 . . ?
C8 C13 H13 120.2 . . ?
C12 C13 H13 120.2 . . ?
C12 C13 C8 119.5(5) . . ?
C33 C32 N9 123.8(4) . . ?
C33 C32 C31 118.6(4) . . ?
C31 C32 N9 117.6(4) . . ?
C13 C8 C7 114.9(5) . . ?
C9 C8 C13 120.3(4) . . ?
C9 C8 C7 124.7(4) . . ?
C10 C9 C8 119.5(5) . . ?
C10 C9 H9A 120.2 . . ?
C8 C9 H9A 120.2 . . ?
O00Q N01B C38 118.7(5) . . ?
O00U N01B O00Q 123.4(5) . . ?
O00U N01B C38 117.8(6) . . ?
N1 C5 C6 115.9(4) . . ?
N1 C5 C4 123.6(5) . . ?
C4 C5 C6 120.5(5) . . ?
N8 C15 C20 115.2(5) . . ?
C16 C15 N8 124.4(5) . . ?
C16 C15 C20 120.4(5) . . ?
C13 C12 N7 115.8(5) . . ?
C11 C12 N7 124.2(4) . . ?
C11 C12 C13 120.0(4) . . ?
O7 C14 N8 123.4(5) . . ?
O7 C14 N7 124.3(5) . . ?
N7 C14 N8 112.3(5) . . ?
C3 C2 C1 120.9(5) . . ?
C3 C2 H2 119.5 . . ?
C1 C2 H2 119.5 . . ?
C3 C4 H4 120.8 . . ?
C5 C4 C3 118.3(5) . . ?
C5 C4 H4 120.8 . . ?
C32 C31 H31 119.8 . . ?
C30 C31 C32 120.4(5) . . ?
C30 C31 H31 119.8 . . ?
C10 C11 H11 120.0 . . ?
C12 C11 C10 119.9(5) . . ?
C12 C11 H11 120.0 . . ?
C25 C24 H24 120.8 . . ?
C23 C24 H24 120.8 . . ?
C23 C24 C25 118.4(5) . . ?
N3 C25 C26 116.0(4) . . ?
N3 C25 C24 123.4(5) . . ?
C24 C25 C26 120.6(5) . . ?
C15 C16 H16 120.6 . . ?
C17 C16 C15 118.9(5) . . ?
C17 C16 H16 120.6 . . ?
N10 C35 C40 124.8(5) . . ?
N10 C35 C36 117.1(5) . . ?
C36 C35 C40 118.1(5) . . ?
C35 C40 H40 119.9 . . ?
C35 C40 C39 120.1(5) . . ?
C39 C40 H40 119.9 . . ?
O2 C7 N5 121.4(4) . . ?
O2 C7 C8 121.7(4) . . ?
N5 C7 C8 116.7(5) . . ?
C15 C20 H20 120.0 . . ?
C19 C20 C15 120.0(5) . . ?
C19 C20 H20 120.0 . . ?
F4 C01S S3 111.4(4) . . ?
F4 C01S F6 108.4(5) . . ?
F4 C01S F5 107.6(5) . . ?
F6 C01S S3 110.5(4) . . ?
F6 C01S F5 108.6(6) . . ?
F5 C01S S3 110.4(4) . . ?
C24 C23 H23 120.5 . . ?
C22 C23 C24 119.0(5) . . ?
C22 C23 H23 120.5 . . ?
C17 C18 N00Y 119.0(5) . . ?
C19 C18 N00Y 118.6(5) . . ?
C19 C18 C17 122.4(5) . . ?
O8 C34 N9 123.7(5) . . ?
O8 C34 N10 123.3(5) . . ?
N10 C34 N9 113.0(4) . . ?
C16 C17 C18 119.4(5) . . ?
C16 C17 H17 120.3 . . ?
C18 C17 H17 120.3 . . ?
N3 C21 H21 118.4 . . ?
N3 C21 C22 123.2(5) . . ?
C22 C21 H21 118.4 . . ?
C29 C30 C31 121.4(5) . . ?
C29 C30 H30 119.3 . . ?
C31 C30 H30 119.3 . . ?
C20 C19 H19 120.6 . . ?
C18 C19 C20 118.8(5) . . ?
C18 C19 H19 120.6 . . ?
C40 C39 H39 120.1 . . ?
C38 C39 C40 119.8(5) . . ?
C38 C39 H39 120.1 . . ?
C23 C22 C21 119.2(5) . . ?
C23 C22 H22 120.4 . . ?
C21 C22 H22 120.4 . . ?
C39 C38 N01B 119.4(5) . . ?
C39 C38 C37 122.0(5) . . ?
C37 C38 N01B 118.6(5) . . ?
C38 C37 H37 120.9 . . ?
C38 C37 C36 118.3(6) . . ?
C36 C37 H37 120.9 . . ?
C35 C36 H36 119.2 . . ?
C37 C36 C35 121.7(6) . . ?
C37 C36 H36 119.2 . . ?
F8 C02E S2 109.0(8) . . ?
F7 C02E S2 110.5(6) . . ?
F7 C02E F8 107.9(8) . . ?
F9 C02E S2 110.0(8) . . ?
F9 C02E F8 110.6(8) . . ?
F9 C02E F7 108.8(10) . . ?
F1 C02F S1 112.8(7) . . ?
F1 C02F F2 108.2(9) . . ?
F1 C02F F3 106.0(9) . . ?
F2 C02F S1 109.4(7) . . ?
F3 C02F S1 111.4(8) . . ?
F3 C02F F2 108.8(9) . . ?
Eu1 O3 H3A 110.1 . . ?
Eu1 O3 H3B 110.1 . . ?
H3A O3 H3B 103.7 . . ?
C43 O6 C42 111.1(9) . . ?
H41A C41 H41B 109.5 . . ?
H41A C41 H41C 109.5 . . ?
H41B C41 H41C 109.5 . . ?
C43 C41 H41A 109.5 . . ?
C43 C41 H41B 109.5 . . ?
C43 C41 H41C 109.5 . . ?
O6 C43 C41 105.7(10) . . ?
O6 C43 H43A 110.6 . . ?
O6 C43 H43B 110.6 . . ?
C41 C43 H43A 110.6 . . ?
C41 C43 H43B 110.6 . . ?
H43A C43 H43B 108.7 . . ?
O6 C42 H42A 109.1 . . ?
O6 C42 H42B 109.1 . . ?
H42A C42 H42B 107.8 . . ?
C44 C42 O6 112.7(11) . . ?
C44 C42 H42A 109.1 . . ?
C44 C42 H42B 109.1 . . ?
C42 C44 H44A 109.5 . . ?
C42 C44 H44B 109.5 . . ?
C42 C44 H44C 109.5 . . ?
H44A C44 H44B 109.5 . . ?
H44A C44 H44C 109.5 . . ?
H44B C44 H44C 109.5 . . ?
C48 O46 C45 106.9(12) . . ?
H47A C47 H47B 109.5 . . ?
H47A C47 H47C 109.5 . . ?
H47B C47 H47C 109.5 . . ?
C45 C47 H47A 109.5 . . ?
C45 C47 H47B 109.5 . . ?
C45 C47 H47C 109.5 . . ?
O46 C45 H45A 109.0 . . ?
O46 C45 H45B 109.0 . . ?
C47 C45 O46 113.1(13) . . ?
C47 C45 H45A 109.0 . . ?
C47 C45 H45B 109.0 . . ?
H45A C45 H45B 107.8 . . ?
H49A C49 H49B 109.5 . . ?
H49A C49 H49C 109.5 . . ?
H49B C49 H49C 109.5 . . ?
C48 C49 H49A 109.5 . . ?
C48 C49 H49B 109.5 . . ?
C48 C49 H49C 109.5 . . ?
O46 C48 C49 109.5(15) . . ?
O46 C48 H48A 109.8 . . ?
O46 C48 H48B 109.8 . . ?
C49 C48 H48A 109.8 . . ?
C49 C48 H48B 109.8 . . ?
H48A C48 H48B 108.2 . . ?

loop_
_geom_bond_atom_site_label_1
_geom_bond_atom_site_label_2
_geom_bond_distance
_geom_bond_site_symmetry_2
_geom_bond_publ_flag
Eu1 O1 2.419(3) . ?
Eu1 O5 2.418(4) . ?
Eu1 O2 2.420(3) . ?
Eu1 N2 2.577(4) . ?
Eu1 N4 2.590(4) . ?
Eu1 O4 2.395(3) . ?
Eu1 N1 2.595(4) . ?
Eu1 N3 2.610(4) . ?
Eu1 O3 2.414(4) . ?
S3 O5 1.445(4) . ?
S3 O12 1.432(4) . ?
S3 O13 1.441(4) . ?
S3 C01S 1.813(6) . ?
S2 O4 1.439(3) . ?
S2 O15 1.411(6) . ?
S2 O14 1.420(6) . ?
S2 C02E 1.793(10) . ?
S1 O10 1.429(5) . ?
S1 O11 1.422(5) . ?
S1 O9 1.425(5) . ?
S1 C02F 1.791(10) . ?
O1 C27 1.251(5) . ?
O8 C34 1.220(6) . ?
O2 C7 1.237(6) . ?
N2 N5 1.389(5) . ?
N2 C6 1.273(6) . ?
N4 N6 1.379(5) . ?
N4 C26 1.269(6) . ?
O7 C14 1.235(6) . ?
N6 H6 0.8800 . ?
N6 C27 1.348(6) . ?
F4 C01S 1.309(7) . ?
N5 H5 0.8800 . ?
N5 C7 1.350(6) . ?
F6 C01S 1.317(7) . ?
O00K N00Y 1.240(7) . ?
N9 H9 0.8800 . ?
N9 C32 1.407(6) . ?
N9 C34 1.378(6) . ?
N10 H10 0.8800 . ?
N10 C35 1.393(6) . ?
N10 C34 1.375(6) . ?
N1 C1 1.340(6) . ?
N1 C5 1.360(6) . ?
F5 C01S 1.329(7) . ?
O00P N00Y 1.225(7) . ?
O00Q N01B 1.221(7) . ?
C28 C33 1.399(6) . ?
C28 C27 1.474(6) . ?
C28 C29 1.401(7) . ?
C6 H6A 0.9500 . ?
C6 C5 1.465(7) . ?
C26 H26 0.9500 . ?
C26 C25 1.471(7) . ?
O00U N01B 1.218(6) . ?
N8 C15 1.399(6) . ?
N8 C14 1.371(6) . ?
N8 H8 0.86(6) . ?
N3 C25 1.357(6) . ?
N3 C21 1.335(7) . ?
N7 C12 1.410(6) . ?
N7 C14 1.366(6) . ?
N7 H7 0.82(5) . ?
N00Y C18 1.452(6) . ?
C33 H33 0.9500 . ?
C33 C32 1.384(6) . ?
C29 H29 0.9500 . ?
C29 C30 1.380(7) . ?
C3 H3 0.9500 . ?
C3 C2 1.349(8) . ?
C3 C4 1.386(8) . ?
C10 H10A 0.9500 . ?
C10 C9 1.380(7) . ?
C10 C11 1.393(7) . ?
C1 H1 0.9500 . ?
C1 C2 1.381(7) . ?
C13 H13 0.9500 . ?
C13 C8 1.400(7) . ?
C13 C12 1.395(7) . ?
C32 C31 1.400(7) . ?
C8 C9 1.387(7) . ?
C8 C7 1.488(6) . ?
C9 H9A 0.9500 . ?
N01B C38 1.477(7) . ?
C5 C4 1.381(6) . ?
C15 C16 1.399(8) . ?
C15 C20 1.401(7) . ?
C12 C11 1.381(7) . ?
C2 H2 0.9500 . ?
C4 H4 0.9500 . ?
C31 H31 0.9500 . ?
C31 C30 1.387(7) . ?
C11 H11 0.9500 . ?
C24 H24 0.9500 . ?
C24 C25 1.385(7) . ?
C24 C23 1.382(8) . ?
C16 H16 0.9500 . ?
C16 C17 1.389(7) . ?
C35 C40 1.391(7) . ?
C35 C36 1.394(8) . ?
C40 H40 0.9500 . ?
C40 C39 1.393(7) . ?
C20 H20 0.9500 . ?
C20 C19 1.389(7) . ?
C23 H23 0.9500 . ?
C23 C22 1.372(8) . ?
C18 C17 1.390(8) . ?
C18 C19 1.364(8) . ?
C17 H17 0.9500 . ?
F1 C02F 1.297(10) . ?
C21 H21 0.9500 . ?
C21 C22 1.389(8) . ?
C30 H30 0.9500 . ?
F8 C02E 1.334(10) . ?
C19 H19 0.9500 . ?
C39 H39 0.9500 . ?
C39 C38 1.358(8) . ?
C22 H22 0.9500 . ?
F7 C02E 1.322(10) . ?
C38 C37 1.370(9) . ?
F9 C02E 1.285(12) . ?
C37 H37 0.9500 . ?
C37 C36 1.386(9) . ?
F2 C02F 1.330(11) . ?
F3 C02F 1.316(12) . ?
C36 H36 0.9500 . ?
O3 H3A 0.8859 . ?
O3 H3B 0.8850 . ?
O6 C43 1.369(12) . ?
O6 C42 1.460(12) . ?
C41 H41A 0.9800 . ?
C41 H41B 0.9800 . ?
C41 H41C 0.9800 . ?
C41 C43 1.513(16) . ?
C43 H43A 0.9900 . ?
C43 H43B 0.9900 . ?
C42 H42A 0.9900 . ?
C42 H42B 0.9900 . ?
C42 C44 1.418(14) . ?
C44 H44A 0.9800 . ?
C44 H44B 0.9800 . ?
C44 H44C 0.9800 . ?
O46 C45 1.492(17) . ?
O46 C48 1.451(19) . ?
C47 H47A 0.9800 . ?
C47 H47B 0.9800 . ?
C47 H47C 0.9800 . ?
C47 C45 1.459(19) . ?
C45 H45A 0.9900 . ?
C45 H45B 0.9900 . ?
C49 H49A 0.9800 . ?
C49 H49B 0.9800 . ?
C49 H49C 0.9800 . ?
C49 C48 1.67(2) . ?
C48 H48A 0.9900 . ?
C48 H48B 0.9900 . ?

loop_
_geom_torsion_atom_site_label_1
_geom_torsion_atom_site_label_2
_geom_torsion_atom_site_label_3
_geom_torsion_atom_site_label_4
_geom_torsion
_geom_torsion_site_symmetry_1
_geom_torsion_site_symmetry_2
_geom_torsion_site_symmetry_3
_geom_torsion_site_symmetry_4
_geom_torsion_publ_flag
Eu1 O1 C27 N6 -17.5(6) . . . . ?
Eu1 O1 C27 C28 159.3(3) . . . . ?
Eu1 O2 C7 N5 -0.1(7) . . . . ?
Eu1 O2 C7 C8 175.4(3) . . . . ?
Eu1 N2 N5 C7 -4.1(5) . . . . ?
Eu1 N2 C6 C5 -7.4(6) . . . . ?
Eu1 N4 N6 C27 9.2(5) . . . . ?
Eu1 N4 C26 C25 -11.2(7) . . . . ?
Eu1 N1 C1 C2 176.8(5) . . . . ?
Eu1 N1 C5 C6 2.5(6) . . . . ?
Eu1 N1 C5 C4 -176.3(4) . . . . ?
Eu1 N3 C25 C26 3.3(6) . . . . ?
Eu1 N3 C25 C24 -175.4(4) . . . . ?
Eu1 N3 C21 C22 177.0(5) . . . . ?
O5 S3 C01S F4 -67.3(5) . . . . ?
O5 S3 C01S F6 53.2(5) . . . . ?
O5 S3 C01S F5 173.3(4) . . . . ?
N2 N5 C7 O2 2.9(7) . . . . ?
N2 N5 C7 C8 -172.8(4) . . . . ?
N2 C6 C5 N1 3.0(7) . . . . ?
N2 C6 C5 C4 -178.1(5) . . . . ?
N4 N6 C27 O1 4.0(7) . . . . ?
N4 N6 C27 C28 -172.9(4) . . . . ?
N4 C26 C25 N3 5.0(7) . . . . ?
N4 C26 C25 C24 -176.3(5) . . . . ?
O4 S2 C02E F8 -179.5(6) . . . . ?
O4 S2 C02E F7 62.2(8) . . . . ?
O4 S2 C02E F9 -58.0(7) . . . . ?
O12 S3 O5 Eu1 72.2(4) . . . . ?
O12 S3 C01S F4 52.2(5) . . . . ?
O12 S3 C01S F6 172.8(4) . . . . ?
O12 S3 C01S F5 -67.2(5) . . . . ?
O13 S3 O5 Eu1 -63.3(4) . . . . ?
O13 S3 C01S F4 173.5(4) . . . . ?
O13 S3 C01S F6 -65.9(5) . . . . ?
O13 S3 C01S F5 54.1(5) . . . . ?
N6 N4 C26 C25 -175.9(4) . . . . ?
N5 N2 C6 C5 -174.9(4) . . . . ?
O00K N00Y C18 C17 171.7(5) . . . . ?
O00K N00Y C18 C19 -10.3(8) . . . . ?
N9 C32 C31 C30 -179.3(5) . . . . ?
N10 C35 C40 C39 -179.4(5) . . . . ?
N10 C35 C36 C37 -179.8(7) . . . . ?
N1 C1 C2 C3 0.1(10) . . . . ?
N1 C5 C4 C3 -1.1(8) . . . . ?
O00P N00Y C18 C17 -8.8(8) . . . . ?
O00P N00Y C18 C19 169.1(6) . . . . ?
O00Q N01B C38 C39 -1.1(9) . . . . ?
O00Q N01B C38 C37 178.3(7) . . . . ?
C28 C33 C32 N9 177.9(5) . . . . ?
C28 C33 C32 C31 -1.9(7) . . . . ?
C28 C29 C30 C31 -1.8(9) . . . . ?
C6 N2 N5 C7 164.3(5) . . . . ?
C6 C5 C4 C3 -179.9(5) . . . . ?
C26 N4 N6 C27 175.0(5) . . . . ?
O00U N01B C38 C39 176.6(6) . . . . ?
O00U N01B C38 C37 -3.9(10) . . . . ?
N8 C15 C16 C17 -174.7(5) . . . . ?
N8 C15 C20 C19 176.2(5) . . . . ?
N3 C21 C22 C23 -0.8(10) . . . . ?
N7 C12 C11 C10 179.6(5) . . . . ?
N00Y C18 C17 C16 176.6(5) . . . . ?
N00Y C18 C19 C20 -175.2(5) . . . . ?
C33 C28 C27 O1 -16.8(7) . . . . ?
C33 C28 C27 N6 160.1(5) . . . . ?
C33 C28 C29 C30 0.4(8) . . . . ?
C33 C32 C31 C30 0.5(8) . . . . ?
O10 S1 C02F F1 -61.9(8) . . . . ?
O10 S1 C02F F2 58.6(8) . . . . ?
O10 S1 C02F F3 179.0(6) . . . . ?
C27 C28 C33 C32 -178.1(4) . . . . ?
C27 C28 C29 C30 180.0(5) . . . . ?
C29 C28 C33 C32 1.5(7) . . . . ?
C29 C28 C27 O1 163.6(5) . . . . ?
C29 C28 C27 N6 -19.5(8) . . . . ?
O11 S1 C02F F1 56.7(9) . . . . ?
O11 S1 C02F F2 177.2(7) . . . . ?
O11 S1 C02F F3 -62.4(7) . . . . ?
C1 N1 C5 C6 -179.9(5) . . . . ?
C1 N1 C5 C4 1.3(7) . . . . ?
C13 C8 C9 C10 0.6(8) . . . . ?
C13 C8 C7 O2 -25.6(7) . . . . ?
C13 C8 C7 N5 150.1(5) . . . . ?
C13 C12 C11 C10 0.9(8) . . . . ?
C32 N9 C34 O8 -5.9(8) . . . . ?
C32 N9 C34 N10 174.6(5) . . . . ?
C32 C31 C30 C29 1.4(9) . . . . ?
C8 C13 C12 N7 -179.9(5) . . . . ?
C8 C13 C12 C11 -1.1(8) . . . . ?
C9 C10 C11 C12 0.0(8) . . . . ?
C9 C8 C7 O2 157.2(5) . . . . ?
C9 C8 C7 N5 -27.1(8) . . . . ?
N01B C38 C37 C36 -178.1(7) . . . . ?
C5 N1 C1 C2 -0.8(8) . . . . ?
C15 N8 C14 O7 -8.6(9) . . . . ?
C15 N8 C14 N7 171.4(5) . . . . ?
C15 C16 C17 C18 -1.7(9) . . . . ?
C15 C20 C19 C18 -1.1(9) . . . . ?
C12 N7 C14 O7 -1.5(9) . . . . ?
C12 N7 C14 N8 178.6(5) . . . . ?
C12 C13 C8 C9 0.3(8) . . . . ?
C12 C13 C8 C7 -177.0(5) . . . . ?
C14 N8 C15 C16 8.1(10) . . . . ?
C14 N8 C15 C20 -169.8(6) . . . . ?
C14 N7 C12 C13 -147.3(6) . . . . ?
C14 N7 C12 C11 34.0(9) . . . . ?
C2 C3 C4 C5 0.3(9) . . . . ?
C4 C3 C2 C1 0.2(10) . . . . ?
C11 C10 C9 C8 -0.8(8) . . . . ?
C24 C23 C22 C21 0.3(10) . . . . ?
C25 N3 C21 C22 -0.3(9) . . . . ?
C25 C24 C23 C22 1.3(10) . . . . ?
O9 S1 C02F F1 -179.6(7) . . . . ?
O9 S1 C02F F2 -59.1(9) . . . . ?
O9 S1 C02F F3 61.3(7) . . . . ?
C16 C15 C20 C19 -1.8(9) . . . . ?
C35 N10 C34 O8 2.0(9) . . . . ?
C35 N10 C34 N9 -178.5(5) . . . . ?
C35 C40 C39 C38 -0.2(9) . . . . ?
C40 C35 C36 C37 0.7(12) . . . . ?
C40 C39 C38 N01B 178.9(6) . . . . ?
C40 C39 C38 C37 -0.6(10) . . . . ?
C7 C8 C9 C10 177.6(5) . . . . ?
C20 C15 C16 C17 3.2(9) . . . . ?
C01S S3 O5 Eu1 -175.6(3) . . . . ?
C23 C24 C25 C26 178.9(6) . . . . ?
C23 C24 C25 N3 -2.5(9) . . . . ?
C34 N9 C32 C33 -1.7(8) . . . . ?
C34 N9 C32 C31 178.1(5) . . . . ?
C34 N10 C35 C40 -9.0(9) . . . . ?
C34 N10 C35 C36 171.5(6) . . . . ?
O15 S2 O4 Eu1 77.3(10) . . . . ?
O15 S2 C02E F8 -59.3(8) . . . . ?
O15 S2 C02E F7 -177.7(7) . . . . ?
O15 S2 C02E F9 62.2(7) . . . . ?
C17 C18 C19 C20 2.6(9) . . . . ?
C21 N3 C25 C26 -179.3(5) . . . . ?
C21 N3 C25 C24 2.0(8) . . . . ?
C19 C18 C17 C16 -1.2(9) . . . . ?
C39 C38 C37 C36 1.3(12) . . . . ?
C38 C37 C36 C35 -1.4(13) . . . . ?
O14 S2 O4 Eu1 -62.8(10) . . . . ?
O14 S2 C02E F8 64.6(8) . . . . ?
O14 S2 C02E F7 -53.8(9) . . . . ?
O14 S2 C02E F9 -174.0(7) . . . . ?
C36 C35 C40 C39 0.1(9) . . . . ?
C02E S2 O4 Eu1 -171.8(9) . . . . ?
C43 O6 C42 C44 89.6(13) . . . . ?
C42 O6 C43 C41 -172.5(10) . . . . ?
C45 O46 C48 C49 178.3(15) . . . . ?
C48 O46 C45 C47 177.7(14) . . . . ?
